data_7041012
loop_
_publ_author_name
'Itazaki, Masumi'
'Tsuchida, Noriko'
'Shigesato, Yuka'
'Takano, Keiko'
'Nakazawa, Hiroshi'

_publ_section_title
;
 R/X exchange reactions in cis-[M(R)2{P(X)(NMeCH2)2}2] (M = Pd, Pt), via a
 phosphenium intermediate.
;
_journal_issue 48
_journal_name_full 'Dalton transactions (Cambridge, England : 2003)'
_journal_page_first 19216
_journal_page_last 19220
_journal_paper_doi 10.1039/c6dt02314b
_journal_volume 45
_journal_year 2016
_chemical_absolute_configuration ad
_chemical_formula_moiety 'C10 H26 Br2 N4 P2 Pt'
_chemical_formula_sum 'C10 H26 Br2 N4 P2 Pt'
_chemical_formula_weight 619.20
_space_group_IT_number 114
_symmetry_cell_setting tetragonal
_symmetry_Int_Tables_number 114
_symmetry_space_group_name_Hall 'P -4 2n'
_symmetry_space_group_name_H-M 'P -4 21 c'
_audit_update_record
;
2014-12-26 deposited with the CCDC.
2016-10-18 downloaded from the CCDC.
;
_cell_angle_alpha 90.00
_cell_angle_beta 90.00
_cell_angle_gamma 90.00
_cell_formula_units_Z 8
_cell_length_a 19.7900(17)
_cell_length_b 19.7900(17)
_cell_length_c 9.3200(9)
_cell_measurement_reflns_used 8384
_cell_measurement_temperature 200(2)
_cell_measurement_theta_max 27.4835
_cell_measurement_theta_min 4.2456
_cell_volume 3650.1(6)
_computing_cell_refinement CrystalClear
_computing_data_collection 'CrystalClear (Rigaku, 2001)'
_computing_molecular_graphics 'Ortep-3 for Windows (Farrugia, 1997)'
_computing_publication_material SHELXL97
_computing_structure_refinement 'SHELXL-97 (Sheldrick, 1997)'
_computing_structure_solution 'SIR97 (Altomare <i>et al.</i>,  1999)'
_diffrn_ambient_temperature 200(2)
_diffrn_detector_area_resol_mean 7.32
_diffrn_measured_fraction_theta_full 0.987
_diffrn_measured_fraction_theta_max 0.987
_diffrn_measurement_details
;
scan:
    Number of images: 900
               Slice: -80.0000 - 100.0000
         Image width: 0.2000
            Exp time: 18.0000
       Rotation axis: Phi
               Omega: 0.0000
                 Chi: 0.0000
                 Phi: 0.0000
                 XTD: 55.1840
              2theta: 24.7915
scan:
    Number of images: 300
               Slice: -15.0000 - 45.0000
         Image width: 0.2000
            Exp time: 18.0000
       Rotation axis: Omega
               Omega: 0.0000
                 Chi: 90.0000
                 Phi: 0.0000
                 XTD: 55.1840
              2theta: 24.7915
scan:
    Number of images: 300
               Slice: -15.0000 - 45.0000
         Image width: 0.2000
            Exp time: 18.0000
       Rotation axis: Omega
               Omega: 0.0000
                 Chi: 90.0000
                 Phi: 90.0000
                 XTD: 55.1840
              2theta: 24.7915
scan:
    Number of images: 300
               Slice: -15.0000 - 45.0000
         Image width: 0.2000
            Exp time: 18.0000
       Rotation axis: Omega
               Omega: 0.0000
                 Chi: 90.0000
                 Phi: 180.0000
                 XTD: 55.1840
              2theta: 24.7915
scan:
    Number of images: 300
               Slice: -15.0000 - 45.0000
         Image width: 0.2000
            Exp time: 18.0000
       Rotation axis: Omega
               Omega: 0.0000
                 Chi: 90.0000
                 Phi: 270.0000
                 XTD: 55.1840
              2theta: 24.7915

;
_diffrn_measurement_device 'Mercury CCD (2x2 bin mode)'
_diffrn_measurement_device_details 'AFC7: Eulerian 3-circle'
_diffrn_measurement_device_type 'Rigaku/MSC Mercury CCD'
_diffrn_measurement_method '\w or \f'
_diffrn_radiation_detector CCD
_diffrn_radiation_monochromator 'Graphite Monochromator'
_diffrn_radiation_source 'Rotating Anode'
_diffrn_radiation_type MoK\a
_diffrn_radiation_wavelength 0.71070
_diffrn_reflns_av_R_equivalents 0.0645
_diffrn_reflns_av_sigmaI/netI 0.0411
_diffrn_reflns_limit_h_max 15
_diffrn_reflns_limit_h_min -25
_diffrn_reflns_limit_k_max 25
_diffrn_reflns_limit_k_min -22
_diffrn_reflns_limit_l_max 9
_diffrn_reflns_limit_l_min -12
_diffrn_reflns_number 27014
_diffrn_reflns_reduction_process 'Lp corrections applied'
_diffrn_reflns_theta_full 27.48
_diffrn_reflns_theta_max 27.48
_diffrn_reflns_theta_min 4.25
_diffrn_source_current 250.0000
_diffrn_source_power 15.0000
_diffrn_source_voltage 60.0000
_exptl_absorpt_coefficient_mu 12.236
_exptl_absorpt_correction_T_max 0.7919
_exptl_absorpt_correction_T_min 0.3742
_exptl_absorpt_correction_type multi-scan
_exptl_absorpt_process_details '(Jacobson, 1998)'
_exptl_crystal_colour Colorless
_exptl_crystal_density_diffrn 2.254
_exptl_crystal_density_method 'not measured'
_exptl_crystal_description Prism
_exptl_crystal_F_000 2336
_exptl_crystal_preparation 'mounted on the CryoLoop with Palaton oil and placed in N2 stream at 200(2) K'
_exptl_crystal_size_max 0.10
_exptl_crystal_size_mid 0.08
_exptl_crystal_size_min 0.02
_refine_diff_density_max 1.280
_refine_diff_density_min -0.642
_refine_diff_density_rms 0.137
_refine_ls_abs_structure_details 'Flack H D (1983), Acta Cryst. A39, 876-881'
_refine_ls_abs_structure_Flack 0.154(13)
_refine_ls_extinction_method none
_refine_ls_goodness_of_fit_ref 1.251
_refine_ls_hydrogen_treatment constr
_refine_ls_matrix_type full
_refine_ls_number_parameters 178
_refine_ls_number_reflns 4149
_refine_ls_number_restraints 0
_refine_ls_restrained_S_all 1.251
_refine_ls_R_factor_all 0.0513
_refine_ls_R_factor_gt 0.0473
_refine_ls_shift/su_max 0.001
_refine_ls_shift/su_mean 0.000
_refine_ls_structure_factor_coef Fsqd
_refine_ls_weighting_details 'calc w=1/[\s^2^(Fo^2^)+(0.0000P)^2^+19.7007P] where P=(Fo^2^+2Fc^2^)/3'
_refine_ls_weighting_scheme calc
_refine_ls_wR_factor_gt 0.0709
_refine_ls_wR_factor_ref 0.0737
_reflns_number_gt 3981
_reflns_number_total 4149
_reflns_threshold_expression >2sigma(I)
_cod_data_source_file c6dt02314b2.cif
_cod_data_source_block SSY-410
_cod_depositor_comments
;
The following automatic conversions were performed:

'_exptl_absorpt_correction_type' value 'Multi-scan' changed to
'multi-scan' according to
/usr/data/users/saulius/crontab/automatic-downloads/rss-feeds/RSC/lib/dictionaries/cif_core.dic
dictionary named 'cif_core.dic' version 2.4.2 from 2011-04-26.

Automatic conversion script
Id: cif_fix_values 4268 2015-11-12 08:31:59Z antanas 

 Adding full bibliography for 7041008--7041013.cif.
;
_cod_original_sg_symbol_Hall 'P -4 2n '
_cod_original_sg_symbol_H-M P-421c
_cod_database_code 7041012

loop_
_symmetry_equiv_pos_as_xyz
'x, y, z'
'-x, -y, z'
'x+1/2, -y+1/2, -z+1/2'
'-x+1/2, y+1/2, -z+1/2'
'y+1/2, x+1/2, z+1/2'
'-y+1/2, -x+1/2, z+1/2'
'-y, x, -z'
'y, -x, -z'

loop_
_atom_site_label
_atom_site_type_symbol
_atom_site_fract_x
_atom_site_fract_y
_atom_site_fract_z
_atom_site_U_iso_or_equiv
_atom_site_adp_type
_atom_site_occupancy
_atom_site_symmetry_multiplicity
_atom_site_calc_flag
_atom_site_refinement_flags
Pt1 Pt 0.751350(15) 0.024617(13) -0.00277(5) 0.02200(8) Uani 1 1 d .
Br1 Br 0.80724(6) 0.06302(6) -0.23132(11) 0.0429(3) Uani 1 1 d .
Br2 Br 0.68612(6) -0.05662(6) -0.15507(12) 0.0448(3) Uani 1 1 d .
P1 P 0.82271(11) 0.08564(11) 0.1288(3) 0.0241(5) Uani 1 1 d .
C1 C 0.9053(5) 0.0924(5) 0.0447(11) 0.038(3) Uani 1 1 d .
H1A H 0.9024 0.1224 -0.0387 0.057 Uiso 1 1 calc R
H1B H 0.9204 0.0476 0.0138 0.057 Uiso 1 1 calc R
H1C H 0.9377 0.1110 0.1138 0.057 Uiso 1 1 calc R
N1 N 0.8001(5) 0.1623(4) 0.1755(10) 0.039(2) Uani 1 1 d .
C2 C 0.8125(6) 0.1787(5) 0.3247(12) 0.047(3) Uani 1 1 d .
H2A H 0.7693 0.1821 0.3781 0.056 Uiso 1 1 calc R
H2B H 0.8368 0.2223 0.3330 0.056 Uiso 1 1 calc R
C3 C 0.8548(5) 0.1220(5) 0.3821(12) 0.039(2) Uani 1 1 d .
H3A H 0.9034 0.1332 0.3741 0.047 Uiso 1 1 calc R
H3B H 0.8441 0.1136 0.4844 0.047 Uiso 1 1 calc R
N2 N 0.8391(4) 0.0624(4) 0.2961(9) 0.0303(18) Uani 1 1 d .
C4 C 0.7655(6) 0.2090(5) 0.0830(13) 0.046(3) Uani 1 1 d .
H4A H 0.7209 0.2193 0.1231 0.069 Uiso 1 1 calc R
H4B H 0.7602 0.1888 -0.0124 0.069 Uiso 1 1 calc R
H4C H 0.7919 0.2507 0.0750 0.069 Uiso 1 1 calc R
C5 C 0.8842(6) 0.0048(6) 0.3256(14) 0.054(3) Uani 1 1 d .
H5A H 0.9312 0.0188 0.3115 0.081 Uiso 1 1 calc R
H5B H 0.8735 -0.0324 0.2600 0.081 Uiso 1 1 calc R
H5C H 0.8779 -0.0102 0.4248 0.081 Uiso 1 1 calc R
P2 P 0.68815(12) -0.00040(12) 0.1874(2) 0.0253(5) Uani 1 1 d .
C6 C 0.6026(5) -0.0200(6) 0.1381(13) 0.048(3) Uani 1 1 d .
H6A H 0.6016 -0.0629 0.0854 0.072 Uiso 1 1 calc R
H6B H 0.5846 0.0161 0.0772 0.072 Uiso 1 1 calc R
H6C H 0.5749 -0.0240 0.2249 0.072 Uiso 1 1 calc R
N3 N 0.6803(4) 0.0567(4) 0.3183(9) 0.0317(18) Uani 1 1 d .
C7 C 0.6745(6) 0.0234(6) 0.4565(11) 0.053(3) Uani 1 1 d .
H7A H 0.6264 0.0150 0.4795 0.063 Uiso 1 1 calc R
H7B H 0.6941 0.0522 0.5328 0.063 Uiso 1 1 calc R
C8 C 0.7130(7) -0.0435(6) 0.4471(12) 0.056(3) Uani 1 1 d .
H8A H 0.7588 -0.0389 0.4886 0.067 Uiso 1 1 calc R
H8B H 0.6885 -0.0796 0.4990 0.067 Uiso 1 1 calc R
N4 N 0.7167(5) -0.0585(5) 0.2959(9) 0.046(2) Uani 1 1 d .
C9 C 0.6350(6) 0.1145(6) 0.2960(14) 0.051(3) Uani 1 1 d .
H9A H 0.5882 0.1004 0.3125 0.076 Uiso 1 1 calc R
H9B H 0.6397 0.1310 0.1974 0.076 Uiso 1 1 calc R
H9C H 0.6468 0.1507 0.3632 0.076 Uiso 1 1 calc R
C10 C 0.7432(6) -0.1237(5) 0.2502(15) 0.055(3) Uani 1 1 d .
H10A H 0.7853 -0.1332 0.3017 0.083 Uiso 1 1 calc R
H10B H 0.7521 -0.1226 0.1468 0.083 Uiso 1 1 calc R
H10C H 0.7101 -0.1591 0.2714 0.083 Uiso 1 1 calc R

loop_
_atom_site_aniso_label
_atom_site_aniso_U_11
_atom_site_aniso_U_22
_atom_site_aniso_U_33
_atom_site_aniso_U_23
_atom_site_aniso_U_13
_atom_site_aniso_U_12
Pt1 0.02683(13) 0.02145(12) 0.01773(13) 0.00032(19) -0.0009(2) -0.00135(11)
Br1 0.0504(6) 0.0577(7) 0.0207(5) 0.0058(5) 0.0041(5) -0.0136(5)
Br2 0.0569(7) 0.0453(6) 0.0324(6) -0.0103(5) -0.0076(5) -0.0168(5)
P1 0.0293(11) 0.0229(10) 0.0201(12) -0.0003(9) -0.0011(10) -0.0031(9)
C1 0.030(5) 0.048(6) 0.036(6) -0.001(4) 0.016(4) -0.014(4)
N1 0.049(5) 0.030(4) 0.038(5) -0.009(4) -0.014(4) 0.002(4)
C2 0.049(6) 0.044(6) 0.048(7) -0.020(5) 0.000(6) 0.005(5)
C3 0.048(6) 0.047(6) 0.023(5) -0.001(5) -0.002(5) -0.008(5)
N2 0.036(4) 0.029(4) 0.026(4) 0.000(3) -0.001(3) -0.007(3)
C4 0.059(7) 0.027(5) 0.051(8) -0.001(5) -0.022(5) 0.006(5)
C5 0.053(7) 0.051(7) 0.058(8) 0.014(6) -0.014(6) 0.007(6)
P2 0.0270(11) 0.0253(10) 0.0235(12) 0.0044(9) 0.0013(9) -0.0035(9)
C6 0.034(5) 0.069(8) 0.042(7) -0.002(6) -0.005(5) -0.012(5)
N3 0.034(4) 0.026(4) 0.034(5) -0.001(3) 0.004(4) 0.006(3)
C7 0.055(7) 0.078(8) 0.025(6) 0.003(5) 0.006(5) 0.009(6)
C8 0.074(8) 0.059(8) 0.034(6) 0.019(5) 0.007(6) 0.020(6)
N4 0.061(6) 0.047(5) 0.029(5) 0.006(4) 0.008(4) 0.013(5)
C9 0.048(7) 0.047(7) 0.057(9) -0.018(5) 0.002(6) 0.013(5)
C10 0.067(8) 0.025(5) 0.073(9) 0.021(5) 0.015(8) 0.017(5)

loop_
_atom_type_symbol
_atom_type_description
_atom_type_scat_dispersion_real
_atom_type_scat_dispersion_imag
_atom_type_scat_source
C C 0.0033 0.0016 'International Tables Vol C Tables 4.2.6.8 and 6.1.1.4'
H H 0.0000 0.0000 'International Tables Vol C Tables 4.2.6.8 and 6.1.1.4'
N N 0.0061 0.0033 'International Tables Vol C Tables 4.2.6.8 and 6.1.1.4'
P P 0.1023 0.0942 'International Tables Vol C Tables 4.2.6.8 and 6.1.1.4'
Br Br -0.2901 2.4595 'International Tables Vol C Tables 4.2.6.8 and 6.1.1.4'
Pt Pt -1.7033 8.3905 'International Tables Vol C Tables 4.2.6.8 and 6.1.1.4'

loop_
_geom_angle_atom_site_label_1
_geom_angle_atom_site_label_2
_geom_angle_atom_site_label_3
_geom_angle
P2 Pt1 P1 92.21(9)
P2 Pt1 Br2 91.08(7)
P1 Pt1 Br2 171.06(6)
P2 Pt1 Br1 171.15(7)
P1 Pt1 Br1 91.35(7)
Br2 Pt1 Br1 86.60(4)
N1 P1 N2 93.5(4)
N1 P1 C1 106.9(5)
N2 P1 C1 104.5(5)
N1 P1 Pt1 118.4(3)
N2 P1 Pt1 119.4(3)
C1 P1 Pt1 111.9(3)
P1 C1 H1A 109.5
P1 C1 H1B 109.5
H1A C1 H1B 109.5
P1 C1 H1C 109.5
H1A C1 H1C 109.5
H1B C1 H1C 109.5
C4 N1 C2 120.8(8)
C4 N1 P1 124.4(7)
C2 N1 P1 114.6(7)
N1 C2 C3 105.6(8)
N1 C2 H2A 110.6
C3 C2 H2A 110.6
N1 C2 H2B 110.6
C3 C2 H2B 110.6
H2A C2 H2B 108.8
N2 C3 C2 106.8(8)
N2 C3 H3A 110.4
C2 C3 H3A 110.4
N2 C3 H3B 110.4
C2 C3 H3B 110.4
H3A C3 H3B 108.6
C3 N2 C5 113.1(9)
C3 N2 P1 109.5(6)
C5 N2 P1 120.6(7)
N1 C4 H4A 109.5
N1 C4 H4B 109.5
H4A C4 H4B 109.5
N1 C4 H4C 109.5
H4A C4 H4C 109.5
H4B C4 H4C 109.5
N2 C5 H5A 109.5
N2 C5 H5B 109.5
H5A C5 H5B 109.5
N2 C5 H5C 109.5
H5A C5 H5C 109.5
H5B C5 H5C 109.5
N4 P2 N3 93.2(4)
N4 P2 C6 109.4(5)
N3 P2 C6 104.2(5)
N4 P2 Pt1 117.1(3)
N3 P2 Pt1 118.9(3)
C6 P2 Pt1 112.0(4)
P2 C6 H6A 109.5
P2 C6 H6B 109.5
H6A C6 H6B 109.5
P2 C6 H6C 109.5
H6A C6 H6C 109.5
H6B C6 H6C 109.5
C7 N3 C9 115.5(9)
C7 N3 P2 110.4(7)
C9 N3 P2 118.7(7)
N3 C7 C8 107.6(9)
N3 C7 H7A 110.2
C8 C7 H7A 110.2
N3 C7 H7B 110.2
C8 C7 H7B 110.2
H7A C7 H7B 108.5
N4 C8 C7 105.1(9)
N4 C8 H8A 110.7
C7 C8 H8A 110.7
N4 C8 H8B 110.7
C7 C8 H8B 110.7
H8A C8 H8B 108.8
C8 N4 C10 119.2(9)
C8 N4 P2 116.2(7)
C10 N4 P2 124.6(8)
N3 C9 H9A 109.5
N3 C9 H9B 109.5
H9A C9 H9B 109.5
N3 C9 H9C 109.5
H9A C9 H9C 109.5
H9B C9 H9C 109.5
N4 C10 H10A 109.5
N4 C10 H10B 109.5
H10A C10 H10B 109.5
N4 C10 H10C 109.5
H10A C10 H10C 109.5
H10B C10 H10C 109.5

loop_
_geom_bond_atom_site_label_1
_geom_bond_atom_site_label_2
_geom_bond_distance
Pt1 P2 2.225(2)
Pt1 P1 2.226(2)
Pt1 Br2 2.5031(10)
Pt1 Br1 2.5175(11)
P1 N1 1.641(8)
P1 N2 1.658(8)
P1 C1 1.818(9)
C1 H1A 0.9800
C1 H1B 0.9800
C1 H1C 0.9800
N1 C4 1.438(12)
N1 C2 1.449(13)
C2 C3 1.501(15)
C2 H2A 0.9900
C2 H2B 0.9900
C3 N2 1.460(13)
C3 H3A 0.9900
C3 H3B 0.9900
N2 C5 1.473(13)
C4 H4A 0.9800
C4 H4B 0.9800
C4 H4C 0.9800
C5 H5A 0.9800
C5 H5B 0.9800
C5 H5C 0.9800
P2 N4 1.633(9)
P2 N3 1.670(8)
P2 C6 1.797(10)
C6 H6A 0.9800
C6 H6B 0.9800
C6 H6C 0.9800
N3 C7 1.451(13)
N3 C9 1.469(12)
C7 C8 1.530(16)
C7 H7A 0.9900
C7 H7B 0.9900
C8 N4 1.442(14)
C8 H8A 0.9900
C8 H8B 0.9900
N4 C10 1.456(13)
C9 H9A 0.9800
C9 H9B 0.9800
C9 H9C 0.9800
C10 H10A 0.9800
C10 H10B 0.9800
C10 H10C 0.9800

loop_
_geom_torsion_atom_site_label_1
_geom_torsion_atom_site_label_2
_geom_torsion_atom_site_label_3
_geom_torsion_atom_site_label_4
_geom_torsion
P2 Pt1 P1 N1 -78.4(4)
Br2 Pt1 P1 N1 170.1(5)
Br1 Pt1 P1 N1 93.5(4)
P2 Pt1 P1 N2 34.2(3)
Br2 Pt1 P1 N2 -77.4(6)
Br1 Pt1 P1 N2 -153.9(3)
P2 Pt1 P1 C1 156.6(4)
Br2 Pt1 P1 C1 45.1(6)
Br1 Pt1 P1 C1 -31.5(4)
N2 P1 N1 C4 -166.8(9)
C1 P1 N1 C4 86.9(10)
Pt1 P1 N1 C4 -40.5(10)
N2 P1 N1 C2 8.1(8)
C1 P1 N1 C2 -98.2(8)
Pt1 P1 N1 C2 134.4(7)
C4 N1 C2 C3 -174.6(9)
P1 N1 C2 C3 10.3(11)
N1 C2 C3 N2 -26.9(11)
C2 C3 N2 C5 171.4(9)
C2 C3 N2 P1 33.9(10)
N1 P1 N2 C3 -24.7(7)
C1 P1 N2 C3 83.8(7)
Pt1 P1 N2 C3 -150.2(6)
N1 P1 N2 C5 -158.5(8)
C1 P1 N2 C5 -50.0(9)
Pt1 P1 N2 C5 76.0(8)
P1 Pt1 P2 N4 -77.3(4)
Br2 Pt1 P2 N4 94.4(4)
Br1 Pt1 P2 N4 169.1(5)
P1 Pt1 P2 N3 33.5(3)
Br2 Pt1 P2 N3 -154.8(3)
Br1 Pt1 P2 N3 -80.1(6)
P1 Pt1 P2 C6 155.2(4)
Br2 Pt1 P2 C6 -33.1(4)
Br1 Pt1 P2 C6 41.6(7)
N4 P2 N3 C7 -23.0(8)
C6 P2 N3 C7 88.0(8)
Pt1 P2 N3 C7 -146.5(6)
N4 P2 N3 C9 -159.6(8)
C6 P2 N3 C9 -48.6(9)
Pt1 P2 N3 C9 76.9(8)
C9 N3 C7 C8 167.4(10)
P2 N3 C7 C8 29.3(11)
N3 C7 C8 N4 -21.5(13)
C7 C8 N4 C10 -172.5(10)
C7 C8 N4 P2 5.8(13)
N3 P2 N4 C8 9.6(9)
C6 P2 N4 C8 -96.7(10)
Pt1 P2 N4 C8 134.5(8)
N3 P2 N4 C10 -172.2(9)
C6 P2 N4 C10 81.5(10)
Pt1 P2 N4 C10 -47.3(10)
